data_4022299
loop_
_publ_author_name
'Calum Macleod'
'Gordon J. McKiernan'
'Emma J. Guthrie'
'Louis J. Farrugia'
'Dieter W. Hamprecht'
'Jackie Macritchie'
'Richard C. Hartley'

_publ_section_title
;
 Synthesis of 2-Substituted Benzofurans and Indoles Using
 Functionalized Titanium Benzylidene Reagents on Solid Phase
;
_journal_name_full 'Journal of Organic Chemistry'
_journal_page_first 387
_journal_page_last 401
_journal_paper_doi 10.1021/jo026384o
_journal_volume 68
_journal_year 2003
_chemical_compound_source 'synthesis as described'
_chemical_formula_moiety 'C20 H29 N O2 S2'
_chemical_formula_sum 'C20 H29 N O2 S2'
_chemical_formula_weight 379.56
_chemical_name_systematic
;
 ?
;
_space_group_IT_number 14
_symmetry_cell_setting monoclinic
_symmetry_Int_Tables_number 14
_symmetry_space_group_name_Hall '-P 2ybc'
_symmetry_space_group_name_H-M 'P 1 21/c 1'
_atom_sites_solution_hydrogens geom
_atom_sites_solution_primary direct
_atom_sites_solution_secondary difmap
_audit_conform_dict_location ftp://ftp.iucr.org/pub/cif_core.dic
_audit_conform_dict_name cif_core.dic
_audit_conform_dict_version 2.2
_audit_creation_date 2002-08-09T16:46:32-00:00
_audit_creation_method 'WinGX routine CIF_UPDATE'
_cell_angle_alpha 90
_cell_angle_beta 112.3080(10)
_cell_angle_gamma 90
_cell_formula_units_Z 4
_cell_length_a 14.2187(2)
_cell_length_b 9.1639(2)
_cell_length_c 17.4445(3)
_cell_measurement_reflns_used 5913
_cell_measurement_temperature 150(2)
_cell_measurement_theta_max 30.034
_cell_measurement_theta_min 2
_cell_measurement_wavelength 0.71073
_cell_volume 2102.88(7)
_computing_cell_refinement 'HKL Scalepack (Otwinowski & Minor 1997)'
_computing_data_collection 'Collect (Nonius BV, 1997-2000)'
_computing_data_reduction 'HKL Denzo and Scalepack (Otwinowski & Minor 1997)'
_computing_molecular_graphics 'Ortep-3 for Windows (Farrugia, 1997)'
_computing_publication_material 'WinGX publication routines (Farrugia, 1999)'
_computing_structure_refinement 'SHELXL-97 (Sheldrick, 1997)'
_computing_structure_solution 'SHELXS-97 (Sheldrick, 1997)'
_diffrn_ambient_temperature 150(2)
_diffrn_detector 'CCD plate'
_diffrn_measured_fraction_theta_full 0.995
_diffrn_measured_fraction_theta_max 0.995
_diffrn_measurement_device '95mm CCD camera on \k-goniostat'
_diffrn_measurement_device_type KappaCCD
_diffrn_measurement_method 'CCD rotation images, thick slices'
_diffrn_orient_matrix_type 'by Nonius Collect from scalepack cell'
_diffrn_orient_matrix_UB_11 0.90632E-2
_diffrn_orient_matrix_UB_12 0.974232E-1
_diffrn_orient_matrix_UB_13 -0.220999E-1
_diffrn_orient_matrix_UB_21 0.8199E-3
_diffrn_orient_matrix_UB_22 0.476181E-1
_diffrn_orient_matrix_UB_23 0.518289E-1
_diffrn_orient_matrix_UB_31 0.754726E-1
_diffrn_orient_matrix_UB_32 -0.122164E-1
_diffrn_orient_matrix_UB_33 0.257807E-1
_diffrn_radiation_monochromator graphite
_diffrn_radiation_probe x-ray
_diffrn_radiation_type MoK\a
_diffrn_radiation_wavelength 0.71073
_diffrn_reflns_av_R_equivalents 0.0406
_diffrn_reflns_av_unetI/netI 0.0397
_diffrn_reflns_limit_h_max 20
_diffrn_reflns_limit_h_min -11
_diffrn_reflns_limit_k_max 12
_diffrn_reflns_limit_k_min -12
_diffrn_reflns_limit_l_max 20
_diffrn_reflns_limit_l_min -24
_diffrn_reflns_number 6127
_diffrn_reflns_reduction_process
;
 Scaled and merged with SORTAV
 R.H. Blessing, (1987) Cryst. Rev. 1, 3-58
 R.H. Blessing, (1989) J. Appl. Cryst. 22, 396-397
;
_diffrn_reflns_theta_full 30.04
_diffrn_reflns_theta_max 30.04
_diffrn_reflns_theta_min 2.41
_diffrn_source 'Enraf Nonius FR590'
_exptl_absorpt_coefficient_mu 0.266
_exptl_absorpt_correction_T_max 0.959
_exptl_absorpt_correction_T_min 0.855
_exptl_absorpt_correction_type multi-scan
_exptl_absorpt_process_details
;
 R.H. Blessing, Acta Cryst. (1995), A51, 33-38
;
_exptl_crystal_colour colorless
_exptl_crystal_density_diffrn 1.199
_exptl_crystal_density_method 'not measured'
_exptl_crystal_description 'irregular flake cleaved from larger crystal'
_exptl_crystal_F_000 816
_exptl_crystal_size_max 0.55
_exptl_crystal_size_mid 0.4
_exptl_crystal_size_min 0.1
_refine_diff_density_max 0.267
_refine_diff_density_min -0.288
_refine_diff_density_rms 0.051
_refine_ls_extinction_method none
_refine_ls_goodness_of_fit_ref 1.029
_refine_ls_hydrogen_treatment mixed
_refine_ls_matrix_type full
_refine_ls_number_parameters 231
_refine_ls_number_reflns 6127
_refine_ls_number_restraints 0
_refine_ls_restrained_S_all 1.029
_refine_ls_R_factor_all 0.0707
_refine_ls_R_factor_gt 0.0415
_refine_ls_shift/su_max 0.001
_refine_ls_shift/su_mean 0
_refine_ls_structure_factor_coef Fsqd
_refine_ls_weighting_details 'calc w=1/[\s^2^(Fo^2^)+(0.0454P)^2^+0.5722P] where P=(Fo^2^+2Fc^2^)/3'
_refine_ls_weighting_scheme calc
_refine_ls_wR_factor_gt 0.0926
_refine_ls_wR_factor_ref 0.1023
_reflns_number_gt 4407
_reflns_number_total 6127
_reflns_threshold_expression >2sigma(I)
_cod_data_source_file jo026384o_s1_5.cif
_cod_data_source_block cpd54a
_cod_original_sg_symbol_H-M 'P 21/c'
_cod_database_code 4022299

loop_
_symmetry_equiv_pos_as_xyz
'x, y, z'
'-x, y+1/2, -z+1/2'
'-x, -y, -z'
'x, -y-1/2, z-1/2'

loop_
_atom_site_label
_atom_site_type_symbol
_atom_site_fract_x
_atom_site_fract_y
_atom_site_fract_z
_atom_site_U_iso_or_equiv
_atom_site_adp_type
_atom_site_occupancy
_atom_site_symmetry_multiplicity
_atom_site_calc_flag
_atom_site_refinement_flags
C2 C 0.63876(9) 0.94219(15) 0.71694(8) 0.0223(3) Uani 1 1 d .
H2 H 0.6413 0.8332 0.7197 0.027 Uiso 1 1 calc R
C6 C 0.47445(11) 0.91787(17) 0.76505(10) 0.0335(3) Uani 1 1 d .
H6A H 0.4861 0.8112 0.7703 0.04 Uiso 1 1 calc R
H6B H 0.4411 0.9461 0.8034 0.04 Uiso 1 1 calc R
C5 C 0.40246(11) 0.95171(18) 0.67689(10) 0.0349(3) Uani 1 1 d .
H5A H 0.3361 0.9045 0.6666 0.042 Uiso 1 1 calc R
H5B H 0.391 1.0584 0.6713 0.042 Uiso 1 1 calc R
C4 C 0.44132(10) 0.90072(17) 0.61133(9) 0.0328(3) Uani 1 1 d .
H4A H 0.3867 0.914 0.556 0.039 Uiso 1 1 calc R
H4B H 0.4566 0.7951 0.6191 0.039 Uiso 1 1 calc R
C1" C 0.77965(9) 0.65483(14) 0.70870(8) 0.0220(3) Uani 1 1 d .
C2" C 0.71799(10) 0.64070(15) 0.55729(8) 0.0234(3) Uani 1 1 d .
C6" C 0.85193(10) 0.69261(16) 0.85770(8) 0.0252(3) Uani 1 1 d .
H6"1 H 0.8055 0.6141 0.8605 0.03 Uiso 1 1 calc R
H6"2 H 0.8504 0.7711 0.8962 0.03 Uiso 1 1 calc R
C7" C 0.95776(11) 0.63309(16) 0.88476(8) 0.0276(3) Uani 1 1 d .
H7" H 0.969 0.5615 0.8498 0.033 Uiso 1 1 calc R
C8" C 1.03766(11) 0.66890(16) 0.95206(9) 0.0295(3) Uani 1 1 d .
C3" C 0.79056(12) 0.52211(18) 0.55317(10) 0.0368(4) Uani 1 1 d .
H3"1 H 0.8579 0.5645 0.5649 0.055 Uiso 1 1 calc R
H3"2 H 0.765 0.4787 0.4977 0.055 Uiso 1 1 calc R
H3"3 H 0.7956 0.4465 0.5943 0.055 Uiso 1 1 calc R
C4" C 0.61445(11) 0.5801(2) 0.54577(10) 0.0412(4) Uani 1 1 d .
H4"1 H 0.6222 0.502 0.5861 0.062 Uiso 1 1 calc R
H4"2 H 0.5818 0.5411 0.4895 0.062 Uiso 1 1 calc R
H4"3 H 0.5722 0.6581 0.5543 0.062 Uiso 1 1 calc R
C5" C 0.70752(13) 0.75871(17) 0.49410(9) 0.0360(4) Uani 1 1 d .
H5"1 H 0.6624 0.8356 0.4993 0.054 Uiso 1 1 calc R
H5"2 H 0.6788 0.7168 0.4383 0.054 Uiso 1 1 calc R
H5"3 H 0.7746 0.8003 0.5037 0.054 Uiso 1 1 calc R
C10" C 1.13991(12) 0.6008(2) 0.96924(11) 0.0455(4) Uani 1 1 d .
H10A H 1.1346 0.5309 0.9252 0.068 Uiso 1 1 calc R
H10B H 1.1628 0.55 1.0226 0.068 Uiso 1 1 calc R
H10C H 1.189 0.6771 0.971 0.068 Uiso 1 1 calc R
C9" C 1.03487(14) 0.7745(2) 1.01635(11) 0.0471(4) Uani 1 1 d .
H9"1 H 0.9729 0.8335 0.9939 0.071 Uiso 1 1 calc R
H9"2 H 1.0945 0.8384 1.0323 0.071 Uiso 1 1 calc R
H9"3 H 1.0354 0.7208 1.0651 0.071 Uiso 1 1 calc R
C2' C 0.82906(9) 0.90409(14) 0.76190(8) 0.0197(3) Uani 1 1 d .
C1' C 0.74475(9) 0.99838(14) 0.73551(8) 0.0206(2) Uani 1 1 d .
C6' C 0.76150(10) 1.14723(15) 0.72929(8) 0.0253(3) Uani 1 1 d .
H6' H 0.7052 1.2121 0.7106 0.03 Uiso 1 1 calc R
C5' C 0.85892(10) 1.20211(15) 0.74989(8) 0.0272(3) Uani 1 1 d .
H5' H 0.8691 1.3038 0.7456 0.033 Uiso 1 1 calc R
C4' C 0.94134(10) 1.10791(15) 0.77678(8) 0.0265(3) Uani 1 1 d .
H4' H 1.0082 1.1453 0.7915 0.032 Uiso 1 1 calc R
C3' C 0.92654(10) 0.95942(15) 0.78234(8) 0.0236(3) Uani 1 1 d .
H3' H 0.9833 0.8952 0.8002 0.028 Uiso 1 1 calc R
N1 N 0.81570(8) 0.75126(11) 0.77257(6) 0.0206(2) Uani 1 1 d .
O1 O 0.76593(8) 0.52553(10) 0.71767(6) 0.0311(2) Uani 1 1 d .
O2 O 0.76196(7) 0.72184(10) 0.63613(5) 0.0237(2) Uani 1 1 d .
S1 S 0.59677(3) 1.00929(4) 0.79712(2) 0.02810(9) Uani 1 1 d .
S3 S 0.55419(3) 0.99592(4) 0.61346(2) 0.02863(10) Uani 1 1 d .

loop_
_atom_site_aniso_label
_atom_site_aniso_U_11
_atom_site_aniso_U_22
_atom_site_aniso_U_33
_atom_site_aniso_U_23
_atom_site_aniso_U_13
_atom_site_aniso_U_12
C2 0.0198(6) 0.0234(6) 0.0233(6) 0.0021(5) 0.0075(5) 0.0054(5)
C6 0.0298(7) 0.0363(8) 0.0413(8) 0.0050(7) 0.0211(7) 0.0022(7)
C5 0.0213(7) 0.0398(8) 0.0461(9) 0.0060(7) 0.0155(7) 0.0037(6)
C4 0.0197(7) 0.0394(8) 0.0357(8) 0.0033(7) 0.0064(6) 0.0009(6)
C1" 0.0198(6) 0.0221(6) 0.0246(6) 0.0015(5) 0.0089(5) 0.0031(5)
C2" 0.0243(6) 0.0239(6) 0.0217(6) -0.0052(5) 0.0083(5) -0.0038(5)
C6" 0.0266(7) 0.0296(7) 0.0207(6) 0.0049(5) 0.0105(5) 0.0043(6)
C7" 0.0325(7) 0.0269(7) 0.0244(7) 0.0058(5) 0.0119(6) 0.0092(6)
C8" 0.0294(7) 0.0308(7) 0.0274(7) 0.0108(6) 0.0098(6) 0.0042(6)
C3" 0.0390(9) 0.0371(8) 0.0337(8) -0.0085(6) 0.0133(7) 0.0057(7)
C4" 0.0280(8) 0.0582(11) 0.0362(9) -0.0074(8) 0.0111(7) -0.0154(8)
C5" 0.0517(10) 0.0322(8) 0.0238(7) -0.0014(6) 0.0139(7) -0.0044(7)
C10" 0.0334(8) 0.0520(10) 0.0451(10) 0.0201(8) 0.0081(7) 0.0136(8)
C9" 0.0430(9) 0.0548(11) 0.0379(9) -0.0095(8) 0.0091(7) -0.0059(9)
C2' 0.0213(6) 0.0197(6) 0.0173(6) -0.0009(5) 0.0065(5) 0.0020(5)
C1' 0.0194(6) 0.0227(6) 0.0187(6) -0.0007(5) 0.0061(5) 0.0022(5)
C6' 0.0244(7) 0.0221(6) 0.0287(7) 0.0012(5) 0.0091(6) 0.0061(6)
C5' 0.0309(7) 0.0210(6) 0.0296(7) -0.0001(5) 0.0112(6) -0.0015(6)
C4' 0.0231(7) 0.0283(7) 0.0271(7) -0.0024(6) 0.0085(5) -0.0039(6)
C3' 0.0195(6) 0.0268(7) 0.0235(7) 0.0001(5) 0.0070(5) 0.0040(5)
N1 0.0223(5) 0.0189(5) 0.0195(5) 0.0026(4) 0.0067(4) 0.0038(4)
O1 0.0408(6) 0.0195(5) 0.0324(5) 0.0028(4) 0.0133(5) -0.0001(4)
O2 0.0305(5) 0.0198(4) 0.0197(4) -0.0012(3) 0.0082(4) -0.0022(4)
S1 0.02984(19) 0.03105(19) 0.02620(18) 0.00041(14) 0.01378(15) 0.00254(15)
S3 0.01974(16) 0.0409(2) 0.02328(17) 0.00500(15) 0.00598(13) 0.00182(15)

loop_
_atom_type_symbol
_atom_type_description
_atom_type_scat_dispersion_real
_atom_type_scat_dispersion_imag
_atom_type_scat_source
C C 0.0033 0.0016 'International Tables Vol C Tables 4.2.6.8 and 6.1.1.4'
H H 0 0 'International Tables Vol C Tables 4.2.6.8 and 6.1.1.4'
N N 0.0061 0.0033 'International Tables Vol C Tables 4.2.6.8 and 6.1.1.4'
O O 0.0106 0.006 'International Tables Vol C Tables 4.2.6.8 and 6.1.1.4'
S S 0.1246 0.1234 'International Tables Vol C Tables 4.2.6.8 and 6.1.1.4'

loop_
_geom_angle_atom_site_label_1
_geom_angle_atom_site_label_2
_geom_angle_atom_site_label_3
_geom_angle
C1' C2 S3 110.60(9)
C1' C2 S1 108.17(9)
S3 C2 S1 112.64(7)
C1' C2 H2 108.4
S3 C2 H2 108.4
S1 C2 H2 108.4
C5 C6 S1 114.55(10)
C5 C6 H6A 108.6
S1 C6 H6A 108.6
C5 C6 H6B 108.6
S1 C6 H6B 108.6
H6A C6 H6B 107.6
C4 C5 C6 113.62(12)
C4 C5 H5A 108.8
C6 C5 H5A 108.8
C4 C5 H5B 108.8
C6 C5 H5B 108.8
H5A C5 H5B 107.7
C5 C4 S3 114.08(11)
C5 C4 H4A 108.7
S3 C4 H4A 108.7
C5 C4 H4B 108.7
S3 C4 H4B 108.7
H4A C4 H4B 107.6
O1 C1" O2 125.68(12)
O1 C1" N1 123.67(12)
O2 C1" N1 110.65(11)
O2 C2" C5" 102.04(10)
O2 C2" C4" 110.78(11)
C5" C2" C4" 110.13(13)
O2 C2" C3" 110.43(11)
C5" C2" C3" 110.99(12)
C4" C2" C3" 112.04(13)
N1 C6" C7" 112.01(10)
N1 C6" H6"1 109.2
C7" C6" H6"1 109.2
N1 C6" H6"2 109.2
C7" C6" H6"2 109.2
H6"1 C6" H6"2 107.9
C8" C7" C6" 127.46(13)
C8" C7" H7" 116.3
C6" C7" H7" 116.3
C7" C8" C9" 124.50(14)
C7" C8" C10" 120.75(15)
C9" C8" C10" 114.74(14)
C2" C3" H3"1 109.5
C2" C3" H3"2 109.5
H3"1 C3" H3"2 109.5
C2" C3" H3"3 109.5
H3"1 C3" H3"3 109.5
H3"2 C3" H3"3 109.5
C2" C4" H4"1 109.5
C2" C4" H4"2 109.5
H4"1 C4" H4"2 109.5
C2" C4" H4"3 109.5
H4"1 C4" H4"3 109.5
H4"2 C4" H4"3 109.5
C2" C5" H5"1 109.5
C2" C5" H5"2 109.5
H5"1 C5" H5"2 109.5
C2" C5" H5"3 109.5
H5"1 C5" H5"3 109.5
H5"2 C5" H5"3 109.5
C8" C10" H10A 109.5
C8" C10" H10B 109.5
H10A C10" H10B 109.5
C8" C10" H10C 109.5
H10A C10" H10C 109.5
H10B C10" H10C 109.5
C8" C9" H9"1 109.5
C8" C9" H9"2 109.5
H9"1 C9" H9"2 109.5
C8" C9" H9"3 109.5
H9"1 C9" H9"3 109.5
H9"2 C9" H9"3 109.5
C3' C2' C1' 120.22(12)
C3' C2' N1 119.43(11)
C1' C2' N1 120.26(11)
C6' C1' C2' 118.46(12)
C6' C1' C2 120.22(11)
C2' C1' C2 121.29(11)
C5' C6' C1' 121.15(12)
C5' C6' H6' 119.4
C1' C6' H6' 119.4
C4' C5' C6' 119.66(13)
C4' C5' H5' 120.2
C6' C5' H5' 120.2
C3' C4' C5' 120.25(13)
C3' C4' H4' 119.9
C5' C4' H4' 119.9
C4' C3' C2' 120.24(12)
C4' C3' H3' 119.9
C2' C3' H3' 119.9
C1" N1 C2' 123.70(11)
C1" N1 C6" 117.80(11)
C2' N1 C6" 118.23(11)
C1" O2 C2" 120.62(10)
C6 S1 C2 99.34(7)
C4 S3 C2 97.86(6)

loop_
_geom_bond_atom_site_label_1
_geom_bond_atom_site_label_2
_geom_bond_distance
C2 C1' 1.5069(18)
C2 S3 1.8163(13)
C2 S1 1.8233(13)
C2 H2 1
C6 C5 1.521(2)
C6 S1 1.8169(15)
C6 H6A 0.99
C6 H6B 0.99
C5 C4 1.520(2)
C5 H5A 0.99
C5 H5B 0.99
C4 S3 1.8145(15)
C4 H4A 0.99
C4 H4B 0.99
C1" O1 1.2204(16)
C1" O2 1.3421(15)
C1" N1 1.3607(17)
C2" O2 1.4774(15)
C2" C5" 1.5107(19)
C2" C4" 1.5135(19)
C2" C3" 1.519(2)
C6" N1 1.4760(16)
C6" C7" 1.4986(19)
C6" H6"1 0.99
C6" H6"2 0.99
C7" C8" 1.328(2)
C7" H7" 0.95
C8" C9" 1.493(2)
C8" C10" 1.504(2)
C3" H3"1 0.98
C3" H3"2 0.98
C3" H3"3 0.98
C4" H4"1 0.98
C4" H4"2 0.98
C4" H4"3 0.98
C5" H5"1 0.98
C5" H5"2 0.98
C5" H5"3 0.98
C10" H10A 0.98
C10" H10B 0.98
C10" H10C 0.98
C9" H9"1 0.98
C9" H9"2 0.98
C9" H9"3 0.98
C2' C3' 1.3893(18)
C2' C1' 1.4060(17)
C2' N1 1.4349(16)
C1' C6' 1.3960(18)
C6' C5' 1.3867(19)
C6' H6' 0.95
C5' C4' 1.386(2)
C5' H5' 0.95
C4' C3' 1.386(2)
C4' H4' 0.95
C3' H3' 0.95

loop_
_geom_torsion_atom_site_label_1
_geom_torsion_atom_site_label_2
_geom_torsion_atom_site_label_3
_geom_torsion_atom_site_label_4
_geom_torsion
S1 C6 C5 C4 63.50(16)
C6 C5 C4 S3 -66.27(16)
N1 C6" C7" C8" 125.39(15)
C6" C7" C8" C9" 2.5(2)
C6" C7" C8" C10" -178.58(14)
C3' C2' C1' C6' 0.96(19)
N1 C2' C1' C6' 177.31(12)
C3' C2' C1' C2 -177.01(12)
N1 C2' C1' C2 -0.65(18)
S3 C2 C1' C6' 56.10(15)
S1 C2 C1' C6' -67.69(14)
S3 C2 C1' C2' -125.97(11)
S1 C2 C1' C2' 110.24(12)
C2' C1' C6' C5' -1.1(2)
C2 C1' C6' C5' 176.89(12)
C1' C6' C5' C4' 0.3(2)
C6' C5' C4' C3' 0.6(2)
C5' C4' C3' C2' -0.7(2)
C1' C2' C3' C4' -0.06(19)
N1 C2' C3' C4' -176.44(12)
O1 C1" N1 C2' -178.12(12)
O2 C1" N1 C2' 1.92(16)
O1 C1" N1 C6" 7.81(19)
O2 C1" N1 C6" -172.15(10)
C3' C2' N1 C1" -106.32(14)
C1' C2' N1 C1" 77.30(16)
C3' C2' N1 C6" 67.73(15)
C1' C2' N1 C6" -108.65(13)
C7" C6" N1 C1" 80.73(14)
C7" C6" N1 C2' -93.67(14)
O1 C1" O2 C2" 2.83(19)
N1 C1" O2 C2" -177.21(10)
C5" C2" O2 C1" 177.51(11)
C4" C2" O2 C1" 60.30(15)
C3" C2" O2 C1" -64.43(15)
C5 C6 S1 C2 -57.40(12)
C1' C2 S1 C6 -176.24(9)
S3 C2 S1 C6 61.20(9)
C5 C4 S3 C2 61.79(12)
C1' C2 S3 C4 176.12(10)
S1 C2 S3 C4 -62.70(9)

loop_
_cod_related_entry_id
_cod_related_entry_database
_cod_related_entry_code
1 ChemSpider 9200477
